data_7100138
loop_
_publ_author_name
'A. Carty'
'Todd Graham'
'Konstantin A. Udachin'

_publ_section_title
;
Reactivity of Electrophilic m2-Phosphinidene Complexes
with Heterocumulenes: Formation of the First s-p-Aminophosphaimine
Complexes [Mn2(CO)8{m-h1,h2-P(NiPr2)=NR}] and Diazoalkane Insertions
into Metal-Phosphorus Bonds.
;
_journal_name_full 'Chemical Communications'
_journal_paper_doi 10.1039/b505472a
_journal_year 2005
_chemical_formula_sum 'C39 H42 Co2 N O4 P3'
_chemical_formula_weight 799.51
_space_group_IT_number 15
_symmetry_cell_setting monoclinic
_symmetry_space_group_name_Hall '-C 2yc'
_symmetry_space_group_name_H-M 'C 1 2/c 1'
_cell_angle_alpha 90.00
_cell_angle_beta 102.347(3)
_cell_angle_gamma 90.00
_cell_formula_units_Z 8
_cell_length_a 30.170(6)
_cell_length_b 10.6655(19)
_cell_length_c 23.493(4)
_cell_measurement_temperature 125(2)
_cell_volume 7385(2)
_diffrn_ambient_temperature 125(2)
_exptl_crystal_density_diffrn 1.438
_cod_original_sg_symbol_H-M 'C 2/c'
_cod_database_code 7100138

loop_
_symmetry_equiv_pos_as_xyz
'x, y, z'
'-x, y, -z+1/2'
'x+1/2, y+1/2, z'
'-x+1/2, y+1/2, -z+1/2'
'-x, -y, -z'
'x, -y, z-1/2'
'-x+1/2, -y+1/2, -z'
'x+1/2, -y+1/2, z-1/2'

loop_
_atom_site_label
_atom_site_type_symbol
_atom_site_fract_x
_atom_site_fract_y
_atom_site_fract_z
_atom_site_U_iso_or_equiv
_atom_site_adp_type
_atom_site_occupancy
_atom_site_symmetry_multiplicity
_atom_site_calc_flag
_atom_site_refinement_flags
_atom_site_disorder_assembly
_atom_site_disorder_group
Co1 Co 0.109009(9) 0.28979(2) 0.290132(11) 0.01930(7) Uani 1 1 d . . .
Co2 Co 0.152107(8) 0.42996(2) 0.381818(10) 0.01760(6) Uani 1 1 d . . .
P1 P 0.124814(16) 0.44036(5) 0.23274(2) 0.01809(10) Uani 1 1 d . . .
P2 P 0.202337(16) 0.51068(5) 0.33718(2) 0.01714(10) Uani 1 1 d . . .
P3 P 0.093242(17) 0.31652(5) 0.37354(2) 0.02010(10) Uani 1 1 d . . .
O1 O 0.19735(5) 0.16889(15) 0.30423(7) 0.0361(4) Uani 1 1 d . . .
O2 O 0.04980(6) 0.10350(16) 0.22196(8) 0.0454(4) Uani 1 1 d . . .
O3 O 0.20487(6) 0.34855(18) 0.49401(7) 0.0407(4) Uani 1 1 d . . .
O4 O 0.10308(5) 0.65895(15) 0.39366(7) 0.0327(3) Uani 1 1 d . . .
N1 N 0.07507(6) 0.22425(17) 0.42121(7) 0.0274(4) Uani 1 1 d . . .
C2A C 0.05230(7) 0.3701(2) 0.31501(9) 0.0231(4) Uani 1 1 d . . .
H2A H 0.0502(7) 0.453(2) 0.3064(9) 0.023(6) Uiso 1 1 d . . .
H2 H 0.0232(8) 0.325(2) 0.3038(10) 0.028(6) Uiso 1 1 d . . .
C1 C 0.16291(7) 0.21815(19) 0.30052(8) 0.0257(4) Uani 1 1 d . . .
C2 C 0.07361(8) 0.17548(19) 0.24813(9) 0.0283(4) Uani 1 1 d . . .
C3 C 0.18518(7) 0.3743(2) 0.44804(9) 0.0259(4) Uani 1 1 d . . .
C4 C 0.12198(7) 0.56931(19) 0.38575(8) 0.0223(4) Uani 1 1 d . . .
C5 C 0.18308(6) 0.50226(19) 0.25692(8) 0.0200(4) Uani 1 1 d . . .
H5B H 0.1844 0.5873 0.2405 0.024 Uiso 1 1 calc R . .
H5A H 0.2042 0.4481 0.2411 0.024 Uiso 1 1 calc R . .
C6 C 0.08953(6) 0.58026(18) 0.22054(8) 0.0204(4) Uani 1 1 d . . .
C7 C 0.04769(7) 0.5748(2) 0.18134(10) 0.0308(5) Uani 1 1 d . . .
H7 H 0.0382 0.4985 0.1615 0.037 Uiso 1 1 calc R . .
C8 C 0.01995(8) 0.6790(2) 0.17100(11) 0.0364(5) Uani 1 1 d . . .
H8 H -0.0081 0.6747 0.1435 0.044 Uiso 1 1 calc R . .
C9 C 0.03300(7) 0.7899(2) 0.20069(10) 0.0316(5) Uani 1 1 d . . .
H9 H 0.0140 0.8618 0.1934 0.038 Uiso 1 1 calc R . .
C10 C 0.07374(7) 0.7955(2) 0.24090(9) 0.0277(4) Uani 1 1 d . . .
H10 H 0.0824 0.8708 0.2619 0.033 Uiso 1 1 calc R . .
C11 C 0.10204(7) 0.69152(18) 0.25066(8) 0.0234(4) Uani 1 1 d . . .
H11 H 0.1301 0.6963 0.2781 0.028 Uiso 1 1 calc R . .
C12 C 0.12882(6) 0.39326(19) 0.15870(8) 0.0218(4) Uani 1 1 d . . .
C13 C 0.12931(8) 0.4796(2) 0.11448(9) 0.0307(5) Uani 1 1 d . . .
H13 H 0.1243 0.5659 0.1208 0.037 Uiso 1 1 calc R . .
C14 C 0.13711(8) 0.4405(2) 0.06114(9) 0.0363(5) Uani 1 1 d . . .
H14 H 0.1377 0.5005 0.0314 0.044 Uiso 1 1 calc R . .
C15 C 0.14400(8) 0.3160(2) 0.05084(9) 0.0361(5) Uani 1 1 d . . .
H15 H 0.1488 0.2900 0.0140 0.043 Uiso 1 1 calc R . .
C16 C 0.14386(8) 0.2291(2) 0.09413(9) 0.0353(5) Uani 1 1 d . . .
H16 H 0.1490 0.1430 0.0874 0.042 Uiso 1 1 calc R . .
C17 C 0.13620(7) 0.2676(2) 0.14777(9) 0.0286(4) Uani 1 1 d . . .
H17 H 0.1360 0.2072 0.1774 0.034 Uiso 1 1 calc R . .
C18 C 0.25945(6) 0.44272(18) 0.34593(8) 0.0188(4) Uani 1 1 d . . .
C19 C 0.29002(7) 0.49185(19) 0.31507(9) 0.0243(4) Uani 1 1 d . . .
H19 H 0.2819 0.5638 0.2913 0.029 Uiso 1 1 calc R . .
C20 C 0.33220(7) 0.43712(19) 0.31858(9) 0.0269(4) Uani 1 1 d . . .
H20 H 0.3526 0.4706 0.2968 0.032 Uiso 1 1 calc R . .
C21 C 0.34453(7) 0.3337(2) 0.35388(9) 0.0270(4) Uani 1 1 d . . .
H21 H 0.3734 0.2959 0.3564 0.032 Uiso 1 1 calc R . .
C22 C 0.31483(8) 0.2856(2) 0.38544(10) 0.0343(5) Uani 1 1 d . . .
H22 H 0.3235 0.2153 0.4101 0.041 Uiso 1 1 calc R . .
C23 C 0.27224(7) 0.3396(2) 0.38136(9) 0.0288(5) Uani 1 1 d . . .
H23 H 0.2519 0.3055 0.4030 0.035 Uiso 1 1 calc R . .
C24 C 0.21601(6) 0.67515(18) 0.35519(8) 0.0199(4) Uani 1 1 d . . .
C25 C 0.22510(7) 0.76597(19) 0.31657(9) 0.0258(4) Uani 1 1 d . . .
H25 H 0.2241 0.7444 0.2771 0.031 Uiso 1 1 calc R . .
C26 C 0.23569(7) 0.8881(2) 0.33560(10) 0.0295(5) Uani 1 1 d . . .
H26 H 0.2415 0.9493 0.3088 0.035 Uiso 1 1 calc R . .
C27 C 0.23780(7) 0.9216(2) 0.39276(10) 0.0305(5) Uani 1 1 d . . .
H27 H 0.2453 1.0051 0.4053 0.037 Uiso 1 1 calc R . .
C28 C 0.22891(8) 0.8326(2) 0.43169(10) 0.0314(5) Uani 1 1 d . . .
H28 H 0.2303 0.8547 0.4712 0.038 Uiso 1 1 calc R . .
C29 C 0.21798(7) 0.7109(2) 0.41295(9) 0.0261(4) Uani 1 1 d . . .
H29 H 0.2117 0.6506 0.4399 0.031 Uiso 1 1 calc R . .
C30 C 0.08905(8) 0.0889(2) 0.43002(10) 0.0357(5) Uani 1 1 d . . .
C31 C 0.09564(10) 0.0538(3) 0.49453(11) 0.0525(8) Uani 1 1 d . . .
H31B H 0.0992 -0.0383 0.4984 0.063 Uiso 1 1 calc R . .
H31A H 0.1241 0.0927 0.5162 0.063 Uiso 1 1 calc R . .
C32 C 0.05729(11) 0.0937(3) 0.52234(12) 0.0610(9) Uani 1 1 d . . .
H32B H 0.0648 0.0731 0.5644 0.073 Uiso 1 1 calc R . .
H32A H 0.0293 0.0481 0.5041 0.073 Uiso 1 1 calc R . .
C33 C 0.04961(9) 0.2331(3) 0.51450(10) 0.0526(8) Uani 1 1 d . . .
H33B H 0.0771 0.2777 0.5355 0.063 Uiso 1 1 calc R . .
H33A H 0.0241 0.2577 0.5326 0.063 Uiso 1 1 calc R . .
C34 C 0.03899(8) 0.2759(3) 0.45062(10) 0.0365(5) Uani 1 1 d . . .
C35 C 0.13456(9) 0.0654(2) 0.41368(13) 0.0493(7) Uani 1 1 d . . .
H35C H 0.1562 0.1306 0.4310 0.059 Uiso 1 1 calc R . .
H35B H 0.1306 0.0674 0.3712 0.059 Uiso 1 1 calc R . .
H35A H 0.1462 -0.0169 0.4283 0.059 Uiso 1 1 calc R . .
C36 C 0.05383(9) 0.0025(2) 0.39205(12) 0.0453(6) Uani 1 1 d . . .
H36C H 0.0454 0.0368 0.3525 0.054 Uiso 1 1 calc R . .
H36B H 0.0268 -0.0031 0.4088 0.054 Uiso 1 1 calc R . .
H36A H 0.0669 -0.0813 0.3906 0.054 Uiso 1 1 calc R . .
C37 C -0.00916(8) 0.2364(3) 0.41988(11) 0.0464(7) Uani 1 1 d . . .
H37C H -0.0122 0.1452 0.4225 0.056 Uiso 1 1 calc R . .
H37B H -0.0147 0.2615 0.3788 0.056 Uiso 1 1 calc R . .
H37A H -0.0313 0.2773 0.4387 0.056 Uiso 1 1 calc R . .
C38 C 0.04042(9) 0.4194(3) 0.45148(11) 0.0434(6) Uani 1 1 d . . .
H38C H 0.0292 0.4515 0.4119 0.052 Uiso 1 1 calc R . .
H38B H 0.0717 0.4476 0.4659 0.052 Uiso 1 1 calc R . .
H38A H 0.0213 0.4510 0.4772 0.052 Uiso 1 1 calc R . .

loop_
_atom_site_aniso_label
_atom_site_aniso_U_11
_atom_site_aniso_U_22
_atom_site_aniso_U_33
_atom_site_aniso_U_23
_atom_site_aniso_U_13
_atom_site_aniso_U_12
Co1 0.02279(13) 0.01691(13) 0.01800(12) 0.00057(9) 0.00389(9) 0.00106(10)
Co2 0.01712(12) 0.01914(13) 0.01715(12) 0.00205(9) 0.00505(9) -0.00022(10)
P1 0.0190(2) 0.0182(2) 0.0170(2) 0.00138(17) 0.00367(17) 0.00247(18)
P2 0.0164(2) 0.0184(2) 0.0169(2) 0.00273(17) 0.00420(16) 0.00100(18)
P3 0.0196(2) 0.0208(2) 0.0201(2) 0.00180(18) 0.00459(18) -0.00096(19)
O1 0.0352(9) 0.0343(9) 0.0383(9) -0.0027(7) 0.0067(7) 0.0138(7)
O2 0.0537(11) 0.0282(9) 0.0472(10) -0.0065(8) -0.0050(8) -0.0082(8)
O3 0.0368(9) 0.0624(12) 0.0223(8) 0.0130(7) 0.0049(6) 0.0087(8)
O4 0.0343(8) 0.0279(8) 0.0368(8) -0.0035(6) 0.0095(7) 0.0056(7)
N1 0.0252(9) 0.0331(10) 0.0243(8) 0.0053(7) 0.0061(7) -0.0072(8)
C2A 0.0201(9) 0.0230(10) 0.0255(10) 0.0011(8) 0.0033(7) 0.0023(8)
C1 0.0341(11) 0.0217(10) 0.0208(9) 0.0013(7) 0.0049(8) 0.0032(9)
C2 0.0364(12) 0.0203(10) 0.0267(10) 0.0015(8) 0.0036(9) 0.0031(9)
C3 0.0233(10) 0.0321(11) 0.0240(10) 0.0041(8) 0.0092(8) 0.0007(8)
C4 0.0224(9) 0.0249(10) 0.0199(9) -0.0008(7) 0.0052(7) -0.0024(8)
C5 0.0182(9) 0.0254(10) 0.0166(8) 0.0026(7) 0.0042(7) 0.0001(7)
C6 0.0204(9) 0.0193(9) 0.0222(9) 0.0053(7) 0.0064(7) 0.0024(7)
C7 0.0250(10) 0.0264(11) 0.0374(12) 0.0009(9) -0.0011(9) 0.0021(9)
C8 0.0227(11) 0.0376(13) 0.0452(13) 0.0057(10) -0.0014(9) 0.0067(9)
C9 0.0295(11) 0.0273(11) 0.0394(12) 0.0091(9) 0.0104(9) 0.0105(9)
C10 0.0317(11) 0.0215(10) 0.0317(11) 0.0021(8) 0.0108(9) 0.0045(9)
C11 0.0235(10) 0.0233(10) 0.0241(10) 0.0022(7) 0.0064(7) 0.0026(8)
C12 0.0208(9) 0.0270(10) 0.0163(8) 0.0003(7) 0.0014(7) 0.0020(8)
C13 0.0355(12) 0.0295(11) 0.0276(11) 0.0033(8) 0.0077(9) -0.0011(9)
C14 0.0402(13) 0.0470(15) 0.0223(10) 0.0073(9) 0.0075(9) -0.0010(11)
C15 0.0358(12) 0.0541(16) 0.0190(10) -0.0051(9) 0.0067(9) -0.0001(11)
C16 0.0430(13) 0.0379(13) 0.0246(11) -0.0069(9) 0.0065(9) 0.0056(11)
C17 0.0346(11) 0.0312(11) 0.0196(9) -0.0003(8) 0.0046(8) 0.0065(9)
C18 0.0172(8) 0.0208(9) 0.0179(8) 0.0000(7) 0.0027(7) 0.0009(7)
C19 0.0240(10) 0.0194(10) 0.0309(10) 0.0039(8) 0.0091(8) 0.0011(8)
C20 0.0225(10) 0.0247(10) 0.0364(11) -0.0011(8) 0.0125(8) -0.0016(8)
C21 0.0217(10) 0.0343(12) 0.0249(10) -0.0027(8) 0.0044(8) 0.0086(9)
C22 0.0327(11) 0.0405(13) 0.0315(11) 0.0153(10) 0.0110(9) 0.0169(10)
C23 0.0278(10) 0.0346(12) 0.0268(10) 0.0129(9) 0.0119(8) 0.0101(9)
C24 0.0152(8) 0.0189(9) 0.0252(9) 0.0021(7) 0.0037(7) 0.0016(7)
C25 0.0290(10) 0.0236(10) 0.0284(10) 0.0030(8) 0.0144(8) 0.0034(8)
C26 0.0309(11) 0.0194(10) 0.0419(12) 0.0064(9) 0.0161(9) 0.0036(9)
C27 0.0279(11) 0.0213(10) 0.0412(12) -0.0013(9) 0.0045(9) -0.0019(9)
C28 0.0359(12) 0.0272(11) 0.0272(11) -0.0011(8) -0.0019(9) -0.0017(9)
C29 0.0271(10) 0.0257(10) 0.0229(9) 0.0038(8) 0.0000(8) -0.0032(8)
C30 0.0376(12) 0.0313(12) 0.0348(12) 0.0120(9) 0.0000(9) -0.0103(10)
C31 0.0577(17) 0.0516(17) 0.0399(14) 0.0240(12) -0.0079(12) -0.0240(14)
C32 0.0605(18) 0.086(2) 0.0329(14) 0.0207(14) 0.0015(12) -0.0366(17)
C33 0.0438(15) 0.089(2) 0.0275(12) 0.0053(13) 0.0128(11) -0.0212(15)
C34 0.0269(11) 0.0566(16) 0.0282(11) 0.0002(10) 0.0110(9) -0.0108(11)
C35 0.0476(15) 0.0310(13) 0.0698(19) 0.0225(13) 0.0134(13) 0.0087(12)
C36 0.0513(15) 0.0346(14) 0.0455(14) 0.0055(11) 0.0003(12) -0.0133(12)
C37 0.0253(12) 0.0709(19) 0.0430(14) 0.0027(13) 0.0074(10) -0.0100(12)
C38 0.0411(14) 0.0557(17) 0.0394(13) -0.0104(12) 0.0224(11) -0.0022(12)

loop_
_geom_bond_atom_site_label_1
_geom_bond_atom_site_label_2
_geom_bond_distance
_geom_bond_site_symmetry_2
_geom_bond_publ_flag
Co1 C1 1.766(2) . ?
Co1 C2 1.775(2) . ?
Co1 C2A 2.105(2) . ?
Co1 P3 2.1321(6) . ?
Co1 P1 2.2135(6) . ?
Co1 Co2 2.7143(5) . ?
Co2 C4 1.755(2) . ?
Co2 C3 1.762(2) . ?
Co2 P3 2.1232(6) . ?
Co2 P2 2.1948(6) . ?
P1 C6 1.8196(19) . ?
P1 C12 1.8392(19) . ?
P1 C5 1.8498(19) . ?
P2 C24 1.831(2) . ?
P2 C18 1.8400(19) . ?
P2 C5 1.8525(18) . ?
P3 N1 1.6691(17) . ?
P3 C2A 1.737(2) . ?
O1 C1 1.151(2) . ?
O2 C2 1.138(3) . ?
O3 C3 1.149(2) . ?
O4 C4 1.148(2) . ?
N1 C30 1.506(3) . ?
N1 C34 1.512(3) . ?
C6 C11 1.392(3) . ?
C6 C7 1.396(3) . ?
C7 C8 1.381(3) . ?
C8 C9 1.387(3) . ?
C9 C10 1.382(3) . ?
C10 C11 1.389(3) . ?
C12 C13 1.391(3) . ?
C12 C17 1.391(3) . ?
C13 C14 1.388(3) . ?
C14 C15 1.373(4) . ?
C15 C16 1.377(3) . ?
C16 C17 1.391(3) . ?
C18 C23 1.383(3) . ?
C18 C19 1.392(3) . ?
C19 C20 1.386(3) . ?
C20 C21 1.382(3) . ?
C21 C22 1.378(3) . ?
C22 C23 1.392(3) . ?
C24 C25 1.394(3) . ?
C24 C29 1.398(3) . ?
C25 C26 1.392(3) . ?
C26 C27 1.378(3) . ?
C27 C28 1.384(3) . ?
C28 C29 1.387(3) . ?
C30 C35 1.523(4) . ?
C30 C31 1.532(3) . ?
C30 C36 1.539(3) . ?
C31 C32 1.507(5) . ?
C32 C33 1.510(5) . ?
C33 C34 1.535(3) . ?
C34 C38 1.532(4) . ?
C34 C37 1.536(3) . ?
